data_7056740
loop_
_publ_author_name
'Cybularczyk, Martyna'
'Zaremba, Rafa\/l'
'Hurko, Aleksander'
'Plichta, Andrzej Tadeusz'
'Dranka, Maciej'
'Horeglad, Pawe\/l'

_publ_section_title
;
 Dialkylgallium alkoxides -- a tool for facile and stereoselective
 synthesis of PLA-drug conjugates
;
_journal_name_full 'New Journal of Chemistry'
_journal_paper_doi 10.1039/C7NJ03089D
_journal_year 2017
_chemical_formula_moiety 'C10 H28 Ga2 N2 O2'
_chemical_formula_sum 'C10 H28 Ga2 N2 O2'
_chemical_formula_weight 347.78
_space_group_crystal_system monoclinic
_space_group_IT_number 14
_space_group_name_Hall '-P 2yn'
_space_group_name_H-M_alt 'P 1 21/n 1'
_symmetry_space_group_name_Hall '-P 2yn'
_symmetry_space_group_name_H-M 'P 1 21/n 1'
_atom_sites_solution_hydrogens geom
_atom_sites_solution_primary dual
_audit_creation_date 2017-05-28
_audit_creation_method
;
Olex2 1.2-beta
(compiled 2017.03.28 svn.r3405 for OlexSys, GUI svn.r5337)
;
_audit_update_record
;
2017-08-16 deposited with the CCDC.
2017-11-10 downloaded from the CCDC.
;
_cell_angle_alpha 90
_cell_angle_beta 95.446(4)
_cell_angle_gamma 90
_cell_formula_units_Z 2
_cell_length_a 6.6946(3)
_cell_length_b 10.7516(5)
_cell_length_c 11.4183(5)
_cell_measurement_reflns_used 2639
_cell_measurement_temperature 120.0(1)
_cell_measurement_theta_max 31.0510
_cell_measurement_theta_min 4.1670
_cell_volume 818.15(6)
_computing_cell_refinement 'CrysAlisPro 1.171.38.46 (Rigaku OD, 2015)'
_computing_data_collection 'CrysAlisPro 1.171.38.46 (Rigaku OD, 2015)'
_computing_data_reduction 'CrysAlisPro 1.171.38.46 (Rigaku OD, 2015)'
_computing_molecular_graphics 'Olex2 (Dolomanov et al., 2009)'
_computing_publication_material 'Olex2 (Dolomanov et al., 2009)'
_computing_structure_refinement 'ShelXL (Sheldrick, 2015)'
_computing_structure_solution 'ShelXT (Sheldrick, 2015)'
_diffrn_ambient_temperature 120.0(1)
_diffrn_detector 'CCD plate'
_diffrn_detector_area_resol_mean 10.3347
_diffrn_detector_type Atlas
_diffrn_measured_fraction_theta_full 0.999
_diffrn_measured_fraction_theta_max 0.999
_diffrn_measurement_details
;
List of Runs (angles in degrees, time in seconds):

  # Type    Start    End  Width  t~exp~   \w     \q     \k     \f   Frames
#--------------------------------------------------------------------------
  1  \w    -98.00   7.00   1.00   18.00    --  -19.34 -77.00-150.00  105
  2  \w    -45.00 -10.00   1.00   18.00    --  -19.34 -38.00-120.00   35
  3  \w    -98.00 -71.00   1.00   18.00    --  -19.34-179.00-120.00   27
  4  \w    -68.00 -35.00   1.00   18.00    --  -19.34-179.00-120.00   33
  5  \w    -54.00  48.00   1.00   18.00    --   20.12 -57.00  90.00  102
  6  \w    -39.00  44.00   1.00   18.00    --   20.12 -38.00-120.00   83
  7  \w     77.00 110.00   1.00   18.00    --   20.12 179.00-120.00   33
;
_diffrn_measurement_device 'four-circle diffractometer'
_diffrn_measurement_device_type 'Xcalibur, Atlas, Gemini ultra'
_diffrn_measurement_method '\w scans'
_diffrn_orient_matrix_type 'CrysAlisPro convention (1999,Acta A55,543-557)'
_diffrn_orient_matrix_UB_11 -0.0220495000
_diffrn_orient_matrix_UB_12 0.0267015000
_diffrn_orient_matrix_UB_13 -0.0565745000
_diffrn_orient_matrix_UB_21 -0.0954734000
_diffrn_orient_matrix_UB_22 -0.0291706000
_diffrn_orient_matrix_UB_23 -0.0048044000
_diffrn_orient_matrix_UB_31 -0.0414214000
_diffrn_orient_matrix_UB_32 0.0528035000
_diffrn_orient_matrix_UB_33 0.0259615000
_diffrn_radiation_monochromator graphite
_diffrn_radiation_probe x-ray
_diffrn_radiation_type MoK\a
_diffrn_radiation_wavelength 0.71073
_diffrn_reflns_av_R_equivalents 0.0564
_diffrn_reflns_av_unetI/netI 0.0386
_diffrn_reflns_Laue_measured_fraction_full 0.999
_diffrn_reflns_Laue_measured_fraction_max 0.999
_diffrn_reflns_limit_h_max 8
_diffrn_reflns_limit_h_min -8
_diffrn_reflns_limit_k_max 13
_diffrn_reflns_limit_k_min -13
_diffrn_reflns_limit_l_max 13
_diffrn_reflns_limit_l_min -14
_diffrn_reflns_number 6987
_diffrn_reflns_point_group_measured_fraction_full 0.999
_diffrn_reflns_point_group_measured_fraction_max 0.999
_diffrn_reflns_theta_full 26.000
_diffrn_reflns_theta_max 26.367
_diffrn_reflns_theta_min 3.394
_diffrn_source 'fine-focus sealed X-ray tube'
_diffrn_source_type 'Enhance (Mo) X-ray Source'
_exptl_absorpt_coefficient_mu 3.285
_exptl_absorpt_correction_T_max 0.814
_exptl_absorpt_correction_T_min 0.567
_exptl_absorpt_correction_type analytical
_exptl_absorpt_process_details
;
CrysAlisPro 1.171.38.46 (Rigaku Oxford Diffraction, 2015)
Analytical numeric absorption correction using a multifaceted crystal
            model based on expressions derived by R.C. Clark & J.S. Reid.
(Clark, R. C. & Reid, J. S. (1995). Acta Cryst. A51, 887-897)
Empirical absorption correction using spherical harmonics,
 implemented in SCALE3 ABSPACK scaling algorithm.
;
_exptl_crystal_colour colourless
_exptl_crystal_colour_primary colourless
_exptl_crystal_density_diffrn 1.412
_exptl_crystal_description rhombohedral
_exptl_crystal_F_000 360
_exptl_crystal_size_max 0.248
_exptl_crystal_size_mid 0.228
_exptl_crystal_size_min 0.068
_refine_diff_density_max 0.666
_refine_diff_density_min -0.741
_refine_diff_density_rms 0.089
_refine_ls_extinction_method none
_refine_ls_goodness_of_fit_ref 1.147
_refine_ls_hydrogen_treatment constr
_refine_ls_matrix_type full
_refine_ls_number_parameters 112
_refine_ls_number_reflns 1672
_refine_ls_number_restraints 101
_refine_ls_restrained_S_all 1.141
_refine_ls_R_factor_all 0.0419
_refine_ls_R_factor_gt 0.0356
_refine_ls_shift/su_max 0.000
_refine_ls_shift/su_mean 0.000
_refine_ls_structure_factor_coef Fsqd
_refine_ls_weighting_details 'w=1/[\s^2^(Fo^2^)+(0.0470P)^2^+0.2920P] where P=(Fo^2^+2Fc^2^)/3'
_refine_ls_weighting_scheme calc
_refine_ls_wR_factor_gt 0.0912
_refine_ls_wR_factor_ref 0.0984
_reflns_Friedel_coverage 0.000
_reflns_number_gt 1465
_reflns_number_total 1672
_reflns_threshold_expression 'I > 2\s(I)'
_cod_data_source_file c7nj03089d2.cif
_cod_data_source_block md408_ph_rz01
_cod_database_code 7056740
_shelx_shelxl_version_number 2014/7
_shelx_space_group_comment
;
The symmetry employed for this shelxl refinement is uniquely defined
by the following loop, which should always be used as a source of
symmetry information in preference to the above space-group names.
They are only intended as comments.
;

loop_
_space_group_symop_operation_xyz
'x, y, z'
'-x+1/2, y+1/2, -z+1/2'
'-x, -y, -z'
'x-1/2, -y-1/2, z-1/2'

loop_
_atom_site_label
_atom_site_type_symbol
_atom_site_fract_x
_atom_site_fract_y
_atom_site_fract_z
_atom_site_U_iso_or_equiv
_atom_site_adp_type
_atom_site_occupancy
_atom_site_site_symmetry_order
_atom_site_calc_flag
_atom_site_refinement_flags_posn
_atom_site_refinement_flags_adp
_atom_site_refinement_flags_occupancy
_atom_site_disorder_assembly
_atom_site_disorder_group
Ga1 Ga 0.45774(5) 0.63132(3) 0.43775(3) 0.02997(17) Uani 1 1 d D . . . .
O1 O 0.4073(11) 0.5414(7) 0.5773(5) 0.0379(15) Uani 0.763(12) 1 d D U P A 1
O11 O 0.367(4) 0.527(2) 0.5574(17) 0.037(3) Uani 0.237(12) 1 d D U P A 2
N1 N 0.2333(9) 0.7622(4) 0.5221(4) 0.0339(11) Uani 0.763(12) 1 d D U P A 1
H1 H 0.0966 0.7423 0.4837 0.041 Uiso 0.763(12) 1 calc R . P A 1
N11 N 0.319(3) 0.7746(12) 0.5585(15) 0.039(2) Uani 0.237(12) 1 d D U P A 2
H11 H 0.4362 0.7960 0.6157 0.047 Uiso 0.237(12) 1 calc R . P A 2
C1 C 0.2672(13) 0.5813(7) 0.6513(7) 0.0487(16) Uani 0.763(12) 1 d D U P A 1
H1A H 0.3131 0.5587 0.7335 0.058 Uiso 0.763(12) 1 calc R . P A 1
H1B H 0.1374 0.5392 0.6297 0.058 Uiso 0.763(12) 1 calc R . P A 1
C2 C 0.2396(11) 0.7173(7) 0.6423(6) 0.0389(14) Uani 0.763(12) 1 d D U P A 1
H2A H 0.1131 0.7402 0.6752 0.047 Uiso 0.763(12) 1 calc R . P A 1
H2B H 0.3512 0.7588 0.6903 0.047 Uiso 0.763(12) 1 calc R . P A 1
C3 C 0.2568(7) 0.8947(4) 0.5146(4) 0.0607(12) Uani 1 1 d . . . . .
H3A H 0.2512 0.9195 0.4318 0.091 Uiso 0.763(12) 1 calc R . P A 1
H3C H 0.1485 0.9359 0.5518 0.091 Uiso 0.763(12) 1 calc R . P A 1
H3B H 0.3865 0.9190 0.5551 0.091 Uiso 0.763(12) 1 calc R . P A 1
H31B H 0.3593 0.9287 0.4678 0.091 Uiso 0.237(12) 1 calc R . P A 2
H31A H 0.1294 0.8870 0.4652 0.091 Uiso 0.237(12) 1 calc R . P A 2
H31C H 0.2392 0.9504 0.5807 0.091 Uiso 0.237(12) 1 calc R . P A 2
C4 C 0.2705(6) 0.6176(4) 0.2946(4) 0.0595(12) Uani 1 1 d . . . . .
H4A H 0.3374 0.5756 0.2329 0.089 Uiso 1 1 calc GR . . . .
H4B H 0.2283 0.7009 0.2678 0.089 Uiso 1 1 calc GR . . . .
H4C H 0.1527 0.5693 0.3120 0.089 Uiso 1 1 calc GR . . . .
C5 C 0.6975(6) 0.7376(4) 0.4566(3) 0.0505(10) Uani 1 1 d . . . . .
H5A H 0.7519 0.7381 0.5393 0.076 Uiso 1 1 calc GR . . . .
H5B H 0.6613 0.8225 0.4317 0.076 Uiso 1 1 calc GR . . . .
H5C H 0.7988 0.7052 0.4080 0.076 Uiso 1 1 calc GR . . . .
C11 C 0.217(4) 0.569(2) 0.6218(19) 0.036(2) Uani 0.237(12) 1 d D U P A 2
H11A H 0.2409 0.5346 0.7022 0.043 Uiso 0.237(12) 1 calc R . P A 2
H11B H 0.0880 0.5349 0.5863 0.043 Uiso 0.237(12) 1 calc R . P A 2
C12 C 0.195(4) 0.701(2) 0.631(2) 0.040(2) Uani 0.237(12) 1 d D U P A 2
H12A H 0.2285 0.7256 0.7147 0.048 Uiso 0.237(12) 1 calc R . P A 2
H12B H 0.0525 0.7231 0.6100 0.048 Uiso 0.237(12) 1 calc R . P A 2

loop_
_atom_site_aniso_label
_atom_site_aniso_U_11
_atom_site_aniso_U_22
_atom_site_aniso_U_33
_atom_site_aniso_U_23
_atom_site_aniso_U_13
_atom_site_aniso_U_12
Ga1 0.0356(2) 0.0298(2) 0.0256(2) 0.00235(12) 0.00870(16) -0.00260(12)
O1 0.056(3) 0.033(2) 0.028(2) 0.0045(19) 0.022(2) 0.0068(19)
O11 0.057(6) 0.029(4) 0.028(5) 0.004(4) 0.025(4) 0.004(4)
N1 0.034(2) 0.0369(18) 0.030(2) -0.0002(16) 0.0005(18) 0.0025(17)
N11 0.046(5) 0.039(4) 0.033(4) -0.001(4) 0.002(4) 0.007(4)
C1 0.066(4) 0.043(3) 0.041(3) 0.002(3) 0.027(3) 0.007(3)
C2 0.045(3) 0.043(3) 0.030(2) -0.005(2) 0.008(2) 0.007(2)
C3 0.076(3) 0.0404(19) 0.067(3) 0.010(2) 0.014(2) 0.0191(19)
C4 0.042(2) 0.100(4) 0.036(2) -0.002(2) 0.0038(17) -0.014(2)
C5 0.055(2) 0.060(2) 0.038(2) -0.0122(17) 0.0103(17) -0.0214(18)
C11 0.049(5) 0.034(4) 0.026(4) 0.000(4) 0.017(4) 0.000(4)
C12 0.047(4) 0.043(4) 0.031(4) 0.000(4) 0.012(4) 0.009(4)

loop_
_atom_type_symbol
_atom_type_description
_atom_type_scat_dispersion_real
_atom_type_scat_dispersion_imag
_atom_type_scat_source
C C 0.0033 0.0016 'International Tables Vol C Tables 4.2.6.8 and 6.1.1.4'
H H 0.0000 0.0000 'International Tables Vol C Tables 4.2.6.8 and 6.1.1.4'
Ga Ga 0.2307 1.6083 'International Tables Vol C Tables 4.2.6.8 and 6.1.1.4'
N N 0.0061 0.0033 'International Tables Vol C Tables 4.2.6.8 and 6.1.1.4'
O O 0.0106 0.0060 'International Tables Vol C Tables 4.2.6.8 and 6.1.1.4'

loop_
_exptl_crystal_face_index_h
_exptl_crystal_face_index_k
_exptl_crystal_face_index_l
_exptl_crystal_face_perp_dist
11 0 10 0.1035
11 0 -12 0.0895
0 11 -18 0.0334
-7 17 1 0.0981
0 -11 18 0.0343
7 -17 -1 0.1103
0 -11 -18 0.1361
-11 0 -10 0.1140
-11 0 12 0.0957
7 17 -1 0.0978
-7 -17 1 0.0875
-3 13 7 0.0807

loop_
_geom_angle_atom_site_label_1
_geom_angle_atom_site_label_2
_geom_angle_atom_site_label_3
_geom_angle
_geom_angle_site_symmetry_1
_geom_angle_site_symmetry_3
O1 Ga1 O1 74.4(3) . 3_666
O1 Ga1 N1 77.9(3) . .
O1 Ga1 N1 151.06(17) 3_666 .
O1 Ga1 C4 120.2(2) . .
O1 Ga1 C5 114.1(2) . .
O11 Ga1 O11 73.5(11) . 3_666
O11 Ga1 N11 78.0(9) . .
O11 Ga1 N11 142.2(8) 3_666 .
O11 Ga1 C4 109.2(8) . .
O11 Ga1 C5 125.1(8) . .
C4 Ga1 O1 96.4(2) . 3_666
C4 Ga1 O11 106.0(7) . 3_666
C4 Ga1 N1 90.2(2) . .
C4 Ga1 N11 106.5(6) . .
C5 Ga1 O1 99.9(2) . 3_666
C5 Ga1 O11 91.1(6) . 3_666
C5 Ga1 N1 98.94(18) . .
C5 Ga1 N11 85.3(5) . .
C5 Ga1 C4 125.69(17) . .
Ga1 O1 Ga1 105.6(3) . 3_666
C1 O1 Ga1 130.6(4) . 3_666
C1 O1 Ga1 122.1(5) . .
Ga1 O11 Ga1 106.5(11) . 3_666
C11 O11 Ga1 119.0(16) . .
C11 O11 Ga1 134.5(12) . 3_666
Ga1 N1 H1 106.7 . .
C2 N1 Ga1 103.1(4) . .
C2 N1 H1 106.7 . .
C3 N1 Ga1 119.7(3) . .
C3 N1 H1 106.7 . .
C3 N1 C2 113.2(5) . .
Ga1 N11 H11 101.8 . .
C3 N11 Ga1 120.6(8) . .
C3 N11 H11 101.8 . .
C3 N11 C12 121.6(16) . .
C12 N11 Ga1 105.2(14) . .
C12 N11 H11 101.8 . .
O1 C1 H1A 109.5 . .
O1 C1 H1B 109.5 . .
O1 C1 C2 110.6(6) . .
H1A C1 H1B 108.1 . .
C2 C1 H1A 109.5 . .
C2 C1 H1B 109.5 . .
N1 C2 C1 112.8(5) . .
N1 C2 H2A 109.0 . .
N1 C2 H2B 109.0 . .
C1 C2 H2A 109.0 . .
C1 C2 H2B 109.0 . .
H2A C2 H2B 107.8 . .
N1 C3 H3A 109.5 . .
N1 C3 H3C 109.5 . .
N1 C3 H3B 109.5 . .
N11 C3 H31B 109.5 . .
N11 C3 H31A 109.5 . .
N11 C3 H31C 109.5 . .
H3A C3 H3C 109.5 . .
H3A C3 H3B 109.5 . .
H3C C3 H3B 109.5 . .
H31B C3 H31A 109.5 . .
H31B C3 H31C 109.5 . .
H31A C3 H31C 109.5 . .
Ga1 C4 H4A 109.5 . .
Ga1 C4 H4B 109.5 . .
Ga1 C4 H4C 109.5 . .
H4A C4 H4B 109.5 . .
H4A C4 H4C 109.5 . .
H4B C4 H4C 109.5 . .
Ga1 C5 H5A 109.5 . .
Ga1 C5 H5B 109.5 . .
Ga1 C5 H5C 109.5 . .
H5A C5 H5B 109.5 . .
H5A C5 H5C 109.5 . .
H5B C5 H5C 109.5 . .
O11 C11 H11A 108.0 . .
O11 C11 H11B 108.0 . .
O11 C11 C12 117.1(18) . .
H11A C11 H11B 107.3 . .
C12 C11 H11A 108.0 . .
C12 C11 H11B 108.0 . .
N11 C12 H12A 108.5 . .
N11 C12 H12B 108.5 . .
C11 C12 N11 115.0(18) . .
C11 C12 H12A 108.5 . .
C11 C12 H12B 108.5 . .
H12A C12 H12B 107.5 . .

loop_
_geom_bond_atom_site_label_1
_geom_bond_atom_site_label_2
_geom_bond_distance
_geom_bond_site_symmetry_2
Ga1 O1 2.079(8) 3_666
Ga1 O1 1.922(5) .
Ga1 O11 1.912(15) .
Ga1 O11 2.06(3) 3_666
Ga1 N1 2.333(4) .
Ga1 N11 2.321(11) .
Ga1 C4 1.968(4) .
Ga1 C5 1.965(4) .
O1 Ga1 2.079(8) 3_666
O1 C1 1.388(6) .
O11 Ga1 2.06(3) 3_666
O11 C11 1.377(15) .
N1 H1 1.0000 .
N1 C2 1.452(7) .
N1 C3 1.436(5) .
N11 H11 1.0000 .
N11 C3 1.432(15) .
N11 C12 1.460(16) .
C1 H1A 0.9900 .
C1 H1B 0.9900 .
C1 C2 1.476(7) .
C2 H2A 0.9900 .
C2 H2B 0.9900 .
C3 H3A 0.9800 .
C3 H3C 0.9800 .
C3 H3B 0.9800 .
C3 H31B 0.9800 .
C3 H31A 0.9800 .
C3 H31C 0.9800 .
C4 H4A 0.9800 .
C4 H4B 0.9800 .
C4 H4C 0.9800 .
C5 H5A 0.9800 .
C5 H5B 0.9800 .
C5 H5C 0.9800 .
C11 H11A 0.9900 .
C11 H11B 0.9900 .
C11 C12 1.434(16) .
C12 H12A 0.9900 .
C12 H12B 0.9900 .

loop_
_geom_torsion_atom_site_label_1
_geom_torsion_atom_site_label_2
_geom_torsion_atom_site_label_3
_geom_torsion_atom_site_label_4
_geom_torsion
_geom_torsion_site_symmetry_1
Ga1 O1 C1 C2 -26.2(7) .
Ga1 O1 C1 C2 171.2(5) 3_666
Ga1 O11 C11 C12 151(2) 3_666
Ga1 O11 C11 C12 -25(3) .
Ga1 N1 C2 C1 -34.7(6) .
Ga1 N11 C12 C11 9(3) .
O1 C1 C2 N1 41.4(7) .
O11 C11 C12 N11 8(3) .
C3 N1 C2 C1 -165.4(5) .
C3 N11 C12 C11 150.8(18) .
